data_9017249
loop_
_publ_author_name
'Galuskin, E. V.'
'Gfeller, F.'
'Armbruster, T.'
'Galuskina, I. O.'
'Vapnik, Y.'
'Dulski, M.'
'Murashko, M.'
'Dzierzanowski, P.'
'Sharygin, V. V.'
'Krivovichev, S. V.'
'Wirth, R.'

_publ_section_title
;
 Mayenite supergroup, part III: fluormayenite, Ca12Al14O32[[]4F2], and
 fluorkyuygenite, Ca12Al14O32[(H2O)4F2], two new minerals from pyrometamorphic
 rocks of the Hatrurim Complex, South Levant
;
_journal_name_full 'European Journal of Mineralogy'
_journal_page_first 123
_journal_page_last 136
_journal_volume 27
_journal_year 2015
_chemical_compound_source 'Jabel Harmun, Judean Mountains, Palestinian Autonomy, Israel'
_chemical_formula_sum 'Al6.838 Ca5.981 F1.053 Fe0.135 H1.053 Mg0.02 Na0.019 O16.593'
_chemical_name_mineral Fluormayenite
_space_group_IT_number 220
_space_group_name_Hall 'I -4bd 2c 3'
_space_group_name_H-M_alt 'I -4 3 d'
_symmetry_space_group_name_H-M 'I -4 3 d'
_cell_angle_alpha 90
_cell_angle_beta 90
_cell_angle_gamma 90
_cell_length_a 11.9894
_cell_length_b 11.9894
_cell_length_c 11.9894
_cell_volume 1723.425
_database_code_amcsd 0020495
_exptl_crystal_density_diffrn 2.772
_cod_data_source_file inputs/fixed/downloads/08/08618.cif
_cod_data_source_block 08618
_cod_original_formula_sum 'Ca5.981 Na.019 Al6.838 Fe.135 Mg.02 O16.593 F1.053 H1.053'
_cod_database_code 9017249

loop_
_space_group_symop_operation_xyz
x,y,z
1/2+x,1/2+y,1/2+z
1/2-z,x,-y
-z,1/2+x,1/2-y
1/2-y,z,-x
-y,1/2+z,1/2-x
1/2-x,y,-z
-x,1/2+y,1/2-z
1/4+x,3/4-z,1/4-y
3/4+x,1/4-z,3/4-y
1/4+z,3/4-y,1/4-x
3/4+z,1/4-y,3/4-x
1/4+y,3/4-x,1/4-z
3/4+y,1/4-x,3/4-z
1/4+x,1/4+z,1/4+y
3/4+x,3/4+z,3/4+y
1/4+z,1/4+y,1/4+x
3/4+z,3/4+y,3/4+x
1/4+y,1/4+x,1/4+z
3/4+y,3/4+x,3/4+z
-z,1/2-x,y
1/2-z,-x,1/2+y
-y,1/2-z,x
1/2-y,-z,1/2+x
-x,1/2-y,z
1/2-x,-y,1/2+z
1/2+z,1/2-x,-y
+z,-x,1/2-y
1/2+y,1/2-z,-x
+y,-z,1/2-x
1/2+x,1/2-y,-z
+x,-y,1/2-z
3/4-x,3/4+z,1/4-y
1/4-x,1/4+z,3/4-y
3/4-z,3/4+y,1/4-x
1/4-z,1/4+y,3/4-x
3/4-y,3/4+x,1/4-z
1/4-y,1/4+x,3/4-z
3/4-x,1/4-z,1/4+y
1/4-x,3/4-z,3/4+y
3/4-z,1/4-y,1/4+x
1/4-z,3/4-y,3/4+x
3/4-y,1/4-x,1/4+z
1/4-y,3/4-x,3/4+z
z,x,y
1/2+z,1/2+x,1/2+y
y,z,x
1/2+y,1/2+z,1/2+x

loop_
_atom_site_aniso_label
_atom_site_aniso_U_11
_atom_site_aniso_U_22
_atom_site_aniso_U_33
_atom_site_aniso_U_12
_atom_site_aniso_U_13
_atom_site_aniso_U_23
Ca1 0.01380 0.01200 0.00880 0.00000 0.00000 0.00028
Na1 0.01380 0.01200 0.00880 0.00000 0.00000 0.00028
Ca1a 0.01380 0.01200 0.00880 0.00000 0.00000 0.00028
Al1 0.00754 0.00754 0.00754 0.00119 0.00119 0.00119
Fe1 0.00754 0.00754 0.00754 0.00119 0.00119 0.00119
Mg1 0.00754 0.00754 0.00754 0.00119 0.00119 0.00119
Al2 0.00710 0.00830 0.00830 0.00000 0.00000 0.00000
O1 0.01150 0.01730 0.01630 -0.00440 -0.00340 0.00820
O2 0.01140 0.01140 0.01140 -0.00200 -0.00200 -0.00200
O-H2a 0.01140 0.01140 0.01140 -0.00200 -0.00200 -0.00200
F2a 0.00300 0.02800 0.02800 0.00000 0.00000 0.00000
O-HW 0.00300 0.02800 0.02800 0.00000 0.00000 0.00000
FW 0.00300 0.02800 0.02800 0.00000 0.00000 0.00000

loop_
_atom_site_label
_atom_site_fract_x
_atom_site_fract_y
_atom_site_fract_z
_atom_site_occupancy
_atom_site_U_iso_or_equiv
_atom_site_type_symbol
_atom_site_attached_hydrogens
Ca1 0.13974 0.00000 0.25000 0.75590 0.01153 Ca 0
Na1 0.13974 0.00000 0.25000 0.00310 0.01153 Na 0
Ca1a 0.18350 0.00000 0.25000 0.24100 0.01153 Ca 0
Al1 0.26832 0.26832 0.26832 0.95940 0.00754 Al 0
Fe1 0.26832 0.26832 0.26832 0.03380 0.00754 Fe 0
Mg1 0.26832 0.26832 0.26832 0.00500 0.00754 Mg 0
Al2 0.12500 0.50000 0.25000 1.00000 0.00790 Al 0
O1 0.30716 0.21386 0.40079 1.00000 0.01500 O 0
O2 0.18567 0.18567 0.18567 0.88500 0.01140 O 0
O-H2a 0.12100 0.21800 0.29600 0.05750 0.10200 O 1
F2a 0.12100 0.21800 0.29600 0.05750 0.10200 F 0
O-HW 0.37500 0.00000 0.25000 0.12090 0.02000 O 0
FW 0.37500 0.00000 0.25000 0.12090 0.02000 F 0

loop_
_cod_changelog_entry_id
_cod_changelog_entry_author
_cod_changelog_entry_date
_cod_changelog_entry_text
1
;cod-tools version 3.8.0
Id: cif_guess_AMCSD_atom_types 9581 2023-05-17 12:35:41Z saulius
;
2023-05-23T09:20:19+03:00
;Derived atom types and hydrogen counts
from atom names that follow the AMCSD naming convention
(Wat == water, O-H == hydroxyl).
;

loop_
_cod_related_entry_id
_cod_related_entry_database
_cod_related_entry_code
1 AMCSD 0020495

_cell_formula_units_Z 4
